data_7001683
loop_
_publ_author_name
'Kong, Lingbing'
'Zhang, Jianying'
'Song, Haibin'
'Cui, Chunming'

_publ_section_title
;
 N-Aryl substituted heterocyclic silylenes
;
_journal_issue 28
_journal_name_full 'Dalton Transactions'
_journal_page_first 5444
_journal_page_last 5446
_journal_paper_doi 10.1039/b905905a
_journal_year 2009
_chemical_formula_sum 'C26 H36 N2 Si'
_chemical_formula_weight 404.66
_chemical_name_systematic
;
?
;
_space_group_IT_number 15
_symmetry_cell_setting monoclinic
_symmetry_space_group_name_Hall '-C 2yc'
_symmetry_space_group_name_H-M 'C 1 2/c 1'
_atom_sites_solution_hydrogens geom
_atom_sites_solution_primary direct
_atom_sites_solution_secondary difmap
_audit_creation_method SHELXL-97
_cell_angle_alpha 90.00
_cell_angle_beta 102.71(3)
_cell_angle_gamma 90.00
_cell_formula_units_Z 4
_cell_length_a 20.089(4)
_cell_length_b 6.4762(13)
_cell_length_c 20.030(4)
_cell_measurement_reflns_used 4173
_cell_measurement_temperature 113(2)
_cell_measurement_theta_max 27.884
_cell_measurement_theta_min 2.085
_cell_volume 2542.1(9)
_computing_cell_refinement crystalclear
_computing_data_collection crystalclear
_computing_data_reduction crystalclear
_computing_molecular_graphics 'Bruker SHELXTL'
_computing_publication_material 'Bruker SHELXTL'
_computing_structure_refinement 'SHELXL-97 (Sheldrick, 1997)'
_computing_structure_solution 'SHELXS-97 (Sheldrick, 1990)'
_diffrn_ambient_temperature 113(2)
_diffrn_measured_fraction_theta_full 0.989
_diffrn_measured_fraction_theta_max 0.989
_diffrn_measurement_device_type 'rigaku saturn'
_diffrn_measurement_method '\w scans'
_diffrn_radiation_monochromator confocal
_diffrn_radiation_source 'rotating anode'
_diffrn_radiation_type MoK\a
_diffrn_radiation_wavelength 0.71073
_diffrn_reflns_av_R_equivalents 0.0431
_diffrn_reflns_av_sigmaI/netI 0.0286
_diffrn_reflns_limit_h_max 23
_diffrn_reflns_limit_h_min -23
_diffrn_reflns_limit_k_max 7
_diffrn_reflns_limit_k_min -7
_diffrn_reflns_limit_l_max 23
_diffrn_reflns_limit_l_min -23
_diffrn_reflns_number 12099
_diffrn_reflns_theta_full 25.02
_diffrn_reflns_theta_max 25.02
_diffrn_reflns_theta_min 2.08
_diffrn_standards_decay_% 0
_diffrn_standards_interval_count 0
_diffrn_standards_interval_time 0
_diffrn_standards_number 0
_exptl_absorpt_coefficient_mu 0.106
_exptl_absorpt_correction_T_max 0.9895
_exptl_absorpt_correction_T_min 0.9813
_exptl_absorpt_correction_type multi-scan
_exptl_absorpt_process_details crystalclear
_exptl_crystal_colour yellow
_exptl_crystal_density_diffrn 1.057
_exptl_crystal_density_method 'not measured'
_exptl_crystal_description sheet
_exptl_crystal_F_000 880
_exptl_crystal_size_max 0.18
_exptl_crystal_size_mid 0.16
_exptl_crystal_size_min 0.10
_refine_diff_density_max 0.376
_refine_diff_density_min -0.239
_refine_diff_density_rms 0.050
_refine_ls_extinction_method none
_refine_ls_goodness_of_fit_ref 1.161
_refine_ls_hydrogen_treatment mixed
_refine_ls_matrix_type full
_refine_ls_number_parameters 157
_refine_ls_number_reflns 2224
_refine_ls_number_restraints 2
_refine_ls_restrained_S_all 1.161
_refine_ls_R_factor_all 0.0780
_refine_ls_R_factor_gt 0.0766
_refine_ls_shift/su_max 0.000
_refine_ls_shift/su_mean 0.000
_refine_ls_structure_factor_coef Fsqd
_refine_ls_weighting_details 'calc w=1/[\s^2^(Fo^2^)+(0.0000P)^2^+10.1246P] where P=(Fo^2^+2Fc^2^)/3'
_refine_ls_weighting_scheme calc
_refine_ls_wR_factor_gt 0.1628
_refine_ls_wR_factor_ref 0.1633
_reflns_number_gt 2154
_reflns_number_total 2224
_reflns_threshold_expression >2sigma(I)
_cod_data_source_file b905905a.txt
_cod_data_source_block r80921d
_cod_depositor_comments
;
The following automatic conversions were performed:
'_symmetry_cell_setting' value 'Monoclinic' changed to 'monoclinic'
according to '/home/saulius/struct/CIF-dictionaries/cif_core.dic'
dictionary named 'cif_core.dic' version 2.4.1 from
2010-06-29.

'_exptl_absorpt_correction_type' value 'MULTI-SCAN' changed
to 'multi-scan' according to
'/home/saulius/struct/CIF-dictionaries/cif_core.dic' dictionary named
'cif_core.dic' version 2.4.1 from 2010-06-29.

Automatic conversion script
Id: cif_fix_enum 1527 2010-12-29 10:47:43Z saulius 
;
_cod_original_sg_symbol_H-M C2
_cod_database_code 7001683

loop_
_symmetry_equiv_pos_as_xyz
'x, y, z'
'-x, y, -z+1/2'
'x+1/2, y+1/2, z'
'-x+1/2, y+1/2, -z+1/2'
'-x, -y, -z'
'x, -y, z-1/2'
'-x+1/2, -y+1/2, -z'
'x+1/2, -y+1/2, z-1/2'

loop_
_atom_site_label
_atom_site_type_symbol
_atom_site_fract_x
_atom_site_fract_y
_atom_site_fract_z
_atom_site_U_iso_or_equiv
_atom_site_adp_type
_atom_site_occupancy
_atom_site_symmetry_multiplicity
_atom_site_calc_flag
_atom_site_refinement_flags
_atom_site_disorder_assembly
_atom_site_disorder_group
N1 N 0.25171(12) 0.6391(4) 0.04876(12) 0.0320(6) Uani 1 1 d . . .
C1 C 0.25742(13) 0.5051(4) 0.10685(12) 0.0209(6) Uani 1 1 d . . .
C2 C 0.19858(13) 0.4119(4) 0.12006(13) 0.0244(6) Uani 1 1 d . . .
C3 C 0.20602(15) 0.2842(5) 0.17729(14) 0.0318(7) Uani 1 1 d . . .
H3 H 0.1679 0.2184 0.1865 0.038 Uiso 1 1 calc R . .
C4 C 0.26897(15) 0.2538(5) 0.22048(14) 0.0361(7) Uani 1 1 d . . .
H4 H 0.2728 0.1712 0.2591 0.043 Uiso 1 1 calc R . .
C5 C 0.32626(14) 0.3459(5) 0.20627(14) 0.0307(7) Uani 1 1 d . . .
H5 H 0.3685 0.3234 0.2354 0.037 Uiso 1 1 calc R . .
C6 C 0.32190(13) 0.4716(4) 0.14925(13) 0.0241(6) Uani 1 1 d . . .
C7 C 0.38640(14) 0.5688(5) 0.13497(15) 0.0329(7) Uani 1 1 d . . .
H7 H 0.3748 0.6282 0.0889 0.040 Uiso 1 1 calc R . .
C8 C 0.44210(17) 0.4068(6) 0.1360(2) 0.0543(10) Uani 1 1 d . . .
H8A H 0.4559 0.3502 0.1813 0.081 Uiso 1 1 calc R . .
H8B H 0.4806 0.4702 0.1232 0.081 Uiso 1 1 calc R . .
H8C H 0.4247 0.2983 0.1043 0.081 Uiso 1 1 calc R . .
C9 C 0.41231(17) 0.7422(6) 0.1847(2) 0.0534(10) Uani 1 1 d . . .
H9A H 0.3777 0.8462 0.1811 0.080 Uiso 1 1 calc R . .
H9B H 0.4525 0.8015 0.1739 0.080 Uiso 1 1 calc R . .
H9C H 0.4232 0.6886 0.2305 0.080 Uiso 1 1 calc R . .
C10 C 0.12813(14) 0.4540(5) 0.07577(14) 0.0314(7) Uani 1 1 d . . .
H10 H 0.1340 0.5038 0.0312 0.038 Uiso 1 1 calc R . .
C11 C 0.09315(19) 0.6244(8) 0.1080(2) 0.0744(15) Uani 1 1 d . . .
H11A H 0.0863 0.5787 0.1516 0.112 Uiso 1 1 calc R . .
H11B H 0.0498 0.6561 0.0786 0.112 Uiso 1 1 calc R . .
H11C H 0.1213 0.7457 0.1143 0.112 Uiso 1 1 calc R . .
C12 C 0.08359(18) 0.2607(7) 0.0634(2) 0.0586(11) Uani 1 1 d . . .
H12A H 0.0734 0.2163 0.1058 0.088 Uiso 1 1 calc R . .
H12B H 0.1075 0.1529 0.0455 0.088 Uiso 1 1 calc R . .
H12C H 0.0419 0.2913 0.0311 0.088 Uiso 1 1 calc R . .
C13 C 0.2545(4) 0.5114(11) -0.0182(4) 0.0257(17) Uani 0.50 1 d PD . .
C14 C 0.2531(3) 0.6409(10) -0.0718(4) 0.0316(15) Uani 0.50 1 d PD . .
Si1 Si 0.25129(9) 0.8901(4) 0.03239(12) 0.0242(4) Uani 0.50 1 d P . .
H14 H 0.256(3) 0.593(9) -0.1164(14) 0.026(15) Uiso 0.50 1 d PD . .
H13 H 0.261(3) 0.365(2) -0.016(3) 0.026(15) Uiso 0.50 1 d PD . .

loop_
_atom_site_aniso_label
_atom_site_aniso_U_11
_atom_site_aniso_U_22
_atom_site_aniso_U_33
_atom_site_aniso_U_23
_atom_site_aniso_U_13
_atom_site_aniso_U_12
N1 0.0332(13) 0.0315(14) 0.0283(13) 0.0077(11) 0.0002(10) -0.0035(11)
C1 0.0296(13) 0.0167(13) 0.0168(12) -0.0006(10) 0.0060(10) 0.0043(10)
C2 0.0278(13) 0.0259(14) 0.0203(13) -0.0021(11) 0.0065(10) 0.0011(11)
C3 0.0358(15) 0.0358(17) 0.0258(14) 0.0020(13) 0.0111(12) -0.0058(13)
C4 0.0451(17) 0.0372(17) 0.0258(14) 0.0109(13) 0.0072(13) -0.0006(14)
C5 0.0312(15) 0.0349(17) 0.0246(14) 0.0088(12) 0.0032(11) 0.0068(12)
C6 0.0260(13) 0.0257(14) 0.0209(13) 0.0008(11) 0.0056(10) 0.0038(11)
C7 0.0273(14) 0.0411(18) 0.0318(15) 0.0048(14) 0.0094(12) -0.0001(13)
C8 0.0372(18) 0.060(2) 0.072(3) 0.002(2) 0.0275(17) 0.0085(17)
C9 0.0369(18) 0.053(2) 0.071(2) -0.009(2) 0.0127(17) -0.0120(17)
C10 0.0286(14) 0.0391(17) 0.0255(14) -0.0030(13) 0.0037(11) 0.0009(13)
C11 0.045(2) 0.092(3) 0.073(3) -0.036(3) -0.0163(19) 0.037(2)
C12 0.0380(18) 0.068(3) 0.063(2) -0.003(2) -0.0050(17) -0.0168(19)
C13 0.053(4) 0.001(3) 0.025(4) 0.000(3) 0.014(3) 0.008(3)
C14 0.055(4) 0.025(3) 0.017(3) -0.001(3) 0.012(3) 0.008(3)
Si1 0.0410(10) 0.0134(12) 0.0189(12) -0.0013(9) 0.0084(8) 0.0037(8)

loop_
_atom_type_symbol
_atom_type_description
_atom_type_scat_dispersion_real
_atom_type_scat_dispersion_imag
_atom_type_scat_source
C C 0.0033 0.0016 'International Tables Vol C Tables 4.2.6.8 and 6.1.1.4'
H H 0.0000 0.0000 'International Tables Vol C Tables 4.2.6.8 and 6.1.1.4'
N N 0.0061 0.0033 'International Tables Vol C Tables 4.2.6.8 and 6.1.1.4'
Si Si 0.0817 0.0704 'International Tables Vol C Tables 4.2.6.8 and 6.1.1.4'

loop_
_geom_angle_atom_site_label_1
_geom_angle_atom_site_label_2
_geom_angle_atom_site_label_3
_geom_angle
_geom_angle_site_symmetry_1
_geom_angle_site_symmetry_3
_geom_angle_publ_flag
C1 N1 C14 108.8(4) . 7_565 ?
C1 N1 C13 111.0(4) . . ?
C14 N1 C13 140.2(4) 7_565 . ?
C1 N1 Si1 136.0(2) . 7_565 ?
C14 N1 Si1 115.2(3) 7_565 7_565 ?
C13 N1 Si1 25.1(2) . 7_565 ?
C1 N1 Si1 138.5(2) . . ?
C14 N1 Si1 30.2(3) 7_565 . ?
C13 N1 Si1 110.1(3) . . ?
Si1 N1 Si1 85.33(16) 7_565 . ?
C6 C1 C2 121.6(2) . . ?
C6 C1 N1 118.9(2) . . ?
C2 C1 N1 119.5(2) . . ?
C3 C2 C1 117.9(2) . . ?
C3 C2 C10 120.2(2) . . ?
C1 C2 C10 121.8(2) . . ?
C4 C3 C2 121.2(3) . . ?
C4 C3 H3 119.4 . . ?
C2 C3 H3 119.4 . . ?
C5 C4 C3 120.0(3) . . ?
C5 C4 H4 120.0 . . ?
C3 C4 H4 120.0 . . ?
C4 C5 C6 121.2(3) . . ?
C4 C5 H5 119.4 . . ?
C6 C5 H5 119.4 . . ?
C5 C6 C1 118.2(2) . . ?
C5 C6 C7 119.6(2) . . ?
C1 C6 C7 122.2(2) . . ?
C9 C7 C6 111.5(2) . . ?
C9 C7 C8 110.8(3) . . ?
C6 C7 C8 111.3(3) . . ?
C9 C7 H7 107.7 . . ?
C6 C7 H7 107.7 . . ?
C8 C7 H7 107.7 . . ?
C7 C8 H8A 109.5 . . ?
C7 C8 H8B 109.5 . . ?
H8A C8 H8B 109.5 . . ?
C7 C8 H8C 109.5 . . ?
H8A C8 H8C 109.5 . . ?
H8B C8 H8C 109.5 . . ?
C7 C9 H9A 109.5 . . ?
C7 C9 H9B 109.5 . . ?
H9A C9 H9B 109.5 . . ?
C7 C9 H9C 109.5 . . ?
H9A C9 H9C 109.5 . . ?
H9B C9 H9C 109.5 . . ?
C2 C10 C11 109.8(2) . . ?
C2 C10 C12 112.6(3) . . ?
C11 C10 C12 110.7(3) . . ?
C2 C10 H10 107.8 . . ?
C11 C10 H10 107.8 . . ?
C12 C10 H10 107.8 . . ?
C10 C11 H11A 109.5 . . ?
C10 C11 H11B 109.5 . . ?
H11A C11 H11B 109.5 . . ?
C10 C11 H11C 109.5 . . ?
H11A C11 H11C 109.5 . . ?
H11B C11 H11C 109.5 . . ?
C10 C12 H12A 109.5 . . ?
C10 C12 H12B 109.5 . . ?
H12A C12 H12B 109.5 . . ?
C10 C12 H12C 109.5 . . ?
H12A C12 H12C 109.5 . . ?
H12B C12 H12C 109.5 . . ?
Si1 C13 C14 30.7(5) 7_565 . ?
Si1 C13 N1 80.5(6) 7_565 . ?
C14 C13 N1 110.4(6) . . ?
Si1 C13 H13 159(3) 7_565 . ?
C14 C13 H13 129(3) . . ?
N1 C13 H13 121(3) . . ?
Si1 C14 C13 25.2(4) 7_565 . ?
Si1 C14 N1 84.8(6) 7_565 7_565 ?
C13 C14 N1 109.4(6) . 7_565 ?
Si1 C14 H14 147(4) 7_565 . ?
C13 C14 H14 123(4) . . ?
N1 C14 H14 128(4) 7_565 . ?
C13 Si1 C14 124.1(8) 7_565 7_565 ?
C13 Si1 N1 74.4(6) 7_565 7_565 ?
C14 Si1 N1 158.0(5) 7_565 7_565 ?
C13 Si1 N1 165.9(6) 7_565 . ?
C14 Si1 N1 64.9(5) 7_565 . ?
N1 Si1 N1 94.67(16) 7_565 . ?
C13 Si1 Si1 121.8(6) 7_565 7_565 ?
C14 Si1 Si1 111.2(5) 7_565 7_565 ?
N1 Si1 Si1 47.98(12) 7_565 7_565 ?
N1 Si1 Si1 46.70(13) . 7_565 ?

loop_
_geom_bond_atom_site_label_1
_geom_bond_atom_site_label_2
_geom_bond_distance
_geom_bond_site_symmetry_2
_geom_bond_publ_flag
N1 C1 1.436(3) . ?
N1 C14 1.508(6) 7_565 ?
N1 C13 1.586(6) . ?
N1 Si1 1.624(3) 7_565 ?
N1 Si1 1.658(3) . ?
C1 C6 1.401(4) . ?
C1 C2 1.403(4) . ?
C2 C3 1.394(4) . ?
C2 C10 1.521(4) . ?
C3 C4 1.380(4) . ?
C3 H3 0.9300 . ?
C4 C5 1.380(4) . ?
C4 H4 0.9300 . ?
C5 C6 1.390(4) . ?
C5 H5 0.9300 . ?
C6 C7 1.523(4) . ?
C7 C9 1.515(5) . ?
C7 C8 1.530(4) . ?
C7 H7 0.9800 . ?
C8 H8A 0.9600 . ?
C8 H8B 0.9600 . ?
C8 H8C 0.9600 . ?
C9 H9A 0.9600 . ?
C9 H9B 0.9600 . ?
C9 H9C 0.9600 . ?
C10 C11 1.526(5) . ?
C10 C12 1.527(5) . ?
C10 H10 0.9800 . ?
C11 H11A 0.9600 . ?
C11 H11B 0.9600 . ?
C11 H11C 0.9600 . ?
C12 H12A 0.9600 . ?
C12 H12B 0.9600 . ?
C12 H12C 0.9600 . ?
C13 Si1 0.698(6) 7_565 ?
C13 C14 1.358(9) . ?
C13 H13 0.961(10) . ?
C14 Si1 0.838(7) 7_565 ?
C14 N1 1.508(6) 7_565 ?
C14 H14 0.962(10) . ?
Si1 C13 0.698(6) 7_565 ?
Si1 C14 0.838(7) 7_565 ?
Si1 N1 1.624(3) 7_565 ?
Si1 Si1 2.224(4) 7_565 ?

loop_
_geom_torsion_atom_site_label_1
_geom_torsion_atom_site_label_2
_geom_torsion_atom_site_label_3
_geom_torsion_atom_site_label_4
_geom_torsion
_geom_torsion_site_symmetry_1
_geom_torsion_site_symmetry_2
_geom_torsion_site_symmetry_3
_geom_torsion_site_symmetry_4
_geom_torsion_publ_flag
C14 N1 C1 C6 -84.3(4) 7_565 . . . ?
C13 N1 C1 C6 94.1(4) . . . . ?
Si1 N1 C1 C6 96.3(3) 7_565 . . . ?
Si1 N1 C1 C6 -77.4(4) . . . . ?
C14 N1 C1 C2 95.4(4) 7_565 . . . ?
C13 N1 C1 C2 -86.2(4) . . . . ?
Si1 N1 C1 C2 -84.0(3) 7_565 . . . ?
Si1 N1 C1 C2 102.3(3) . . . . ?
C6 C1 C2 C3 0.3(4) . . . . ?
N1 C1 C2 C3 -179.4(2) . . . . ?
C6 C1 C2 C10 177.7(2) . . . . ?
N1 C1 C2 C10 -2.0(4) . . . . ?
C1 C2 C3 C4 1.4(4) . . . . ?
C10 C2 C3 C4 -176.1(3) . . . . ?
C2 C3 C4 C5 -1.8(5) . . . . ?
C3 C4 C5 C6 0.7(5) . . . . ?
C4 C5 C6 C1 0.9(4) . . . . ?
C4 C5 C6 C7 -179.4(3) . . . . ?
C2 C1 C6 C5 -1.4(4) . . . . ?
N1 C1 C6 C5 178.3(2) . . . . ?
C2 C1 C6 C7 179.0(3) . . . . ?
N1 C1 C6 C7 -1.3(4) . . . . ?
C5 C6 C7 C9 -73.0(4) . . . . ?
C1 C6 C7 C9 106.7(3) . . . . ?
C5 C6 C7 C8 51.3(4) . . . . ?
C1 C6 C7 C8 -129.1(3) . . . . ?
C3 C2 C10 C11 82.0(4) . . . . ?
C1 C2 C10 C11 -95.4(4) . . . . ?
C3 C2 C10 C12 -41.9(4) . . . . ?
C1 C2 C10 C12 140.7(3) . . . . ?
C1 N1 C13 Si1 176.4(5) . . . 7_565 ?
C14 N1 C13 Si1 -5.9(10) 7_565 . . 7_565 ?
Si1 N1 C13 Si1 -9.6(7) . . . 7_565 ?
C1 N1 C13 C14 -176.4(5) . . . . ?
C14 N1 C13 C14 1.3(11) 7_565 . . . ?
Si1 N1 C13 C14 7.2(4) 7_565 . . . ?
Si1 N1 C13 C14 -2.4(6) . . . . ?
N1 C13 C14 Si1 -14.0(7) . . . 7_565 ?
Si1 C13 C14 N1 13.1(9) 7_565 . . 7_565 ?
N1 C13 C14 N1 -0.9(7) . . . 7_565 ?
C1 N1 Si1 C13 -146(3) . . . 7_565 ?
C14 N1 Si1 C13 -133(3) 7_565 . . 7_565 ?
C13 N1 Si1 C13 43(3) . . . 7_565 ?
Si1 N1 Si1 C13 39(3) 7_565 . . 7_565 ?
C1 N1 Si1 C14 -13.1(6) . . . 7_565 ?
C13 N1 Si1 C14 175.3(6) . . . 7_565 ?
Si1 N1 Si1 C14 171.3(5) 7_565 . . 7_565 ?
C1 N1 Si1 N1 175.6(3) . . . 7_565 ?
C14 N1 Si1 N1 -171.3(5) 7_565 . . 7_565 ?
C13 N1 Si1 N1 4.1(3) . . . 7_565 ?
Si1 N1 Si1 N1 0.0 7_565 . . 7_565 ?
C1 N1 Si1 Si1 175.6(3) . . . 7_565 ?
C14 N1 Si1 Si1 -171.3(5) 7_565 . . 7_565 ?
C13 N1 Si1 Si1 4.1(3) . . . 7_565 ?
